data_7000820
loop_
_publ_author_name
'Ciclosi, Marco'
'Estevan, Francisco'
'Lahuerta, Pascual'
'Passarelli, Vincenzo'
'P\'erez-Prieto, Julia'
'Sana\'u, Mercedes'

_publ_section_title
;
 Synthesis and reactivity of the novel hydride derivative RhHCl(TIMP3)
 (HTIMP3 = tris[1-(diphenylphosphino)-3-methyl-1H-indol-2-yl]methane)
;
_journal_issue 13
_journal_name_full 'Dalton Transactions'
_journal_page_first 2290
_journal_page_last 2297
_journal_paper_doi 10.1039/b816185b
_journal_year 2009
_chemical_formula_moiety 'C64 H52 Cl N3 P3 Rh, 2(C H Cl3)'
_chemical_formula_sum 'C66 H54 Cl7 N3 P3 Rh'
_chemical_formula_weight 1333.08
_chemical_name_systematic
;
?
;
_space_group_IT_number 15
_symmetry_cell_setting monoclinic
_symmetry_space_group_name_Hall '-C 2yc'
_symmetry_space_group_name_H-M 'C 1 2/c 1'
_atom_sites_solution_hydrogens geom
_atom_sites_solution_primary direct
_atom_sites_solution_secondary difmap
_audit_creation_method SHELXL-97
_cell_angle_alpha 90.00
_cell_angle_beta 112.9941(10)
_cell_angle_gamma 90.00
_cell_formula_units_Z 8
_cell_length_a 45.545(6)
_cell_length_b 13.740(2)
_cell_length_c 21.483(3)
_cell_measurement_reflns_used 11685
_cell_measurement_temperature 298(2)
_cell_measurement_theta_max 27.485
_cell_measurement_theta_min 0.998
_cell_volume 12376(3)
_computing_cell_refinement 'Denzo & Scalepack (Otwinowski & Minor 1997)'
_computing_data_collection 'Collect(Nonius BV, 1997-2000)'
_computing_data_reduction 'Denzo & Scalepack (Otwinowski & Minor 1997)'
_computing_molecular_graphics SHELXTL
_computing_publication_material SHELXTL
_computing_structure_refinement 'SHELXL-97 (Sheldrick, 1997)'
_computing_structure_solution 'SHELXS-97 (Sheldrick, 1990)'
_diffrn_ambient_temperature 298(2)
_diffrn_measured_fraction_theta_full 0.982
_diffrn_measured_fraction_theta_max 0.982
_diffrn_radiation_monochromator graphite
_diffrn_radiation_source 'fine-focus sealed tube'
_diffrn_radiation_type MoK\a
_diffrn_radiation_wavelength 0.71073
_diffrn_reflns_av_R_equivalents 0.0361
_diffrn_reflns_av_sigmaI/netI 0.0611
_diffrn_reflns_limit_h_max 58
_diffrn_reflns_limit_h_min -59
_diffrn_reflns_limit_k_max 16
_diffrn_reflns_limit_k_min -17
_diffrn_reflns_limit_l_max 27
_diffrn_reflns_limit_l_min -26
_diffrn_reflns_number 22233
_diffrn_reflns_theta_full 27.50
_diffrn_reflns_theta_max 27.50
_diffrn_reflns_theta_min 1.76
_exptl_absorpt_coefficient_mu 0.699
_exptl_absorpt_correction_type none
_exptl_crystal_colour brown
_exptl_crystal_density_diffrn 1.430
_exptl_crystal_density_method 'not measured'
_exptl_crystal_description prismatic
_exptl_crystal_F_000 5432
_exptl_crystal_size_max 0.25
_exptl_crystal_size_mid 0.23
_exptl_crystal_size_min 0.19
_refine_diff_density_max 2.669
_refine_diff_density_min -1.387
_refine_diff_density_rms 0.169
_refine_ls_extinction_method none
_refine_ls_goodness_of_fit_ref 1.276
_refine_ls_hydrogen_treatment constr
_refine_ls_matrix_type full
_refine_ls_number_parameters 724
_refine_ls_number_reflns 13958
_refine_ls_number_restraints 0
_refine_ls_restrained_S_all 1.276
_refine_ls_R_factor_all 0.0956
_refine_ls_R_factor_gt 0.0678
_refine_ls_shift/su_max 0.003
_refine_ls_shift/su_mean 0.000
_refine_ls_structure_factor_coef Fsqd
_refine_ls_weighting_details 'calc w=1/[\s^2^(Fo^2^)+(0.1127P)^2^+0.0000P] where P=(Fo^2^+2Fc^2^)/3'
_refine_ls_weighting_scheme calc
_refine_ls_wR_factor_gt 0.2030
_refine_ls_wR_factor_ref 0.2230
_reflns_number_gt 10470
_reflns_number_total 13958
_reflns_threshold_expression >2sigma(I)
_cod_data_source_file b816185b.txt
_cod_data_source_block shelxl
_cod_original_cell_volume 12375.6(29)
_cod_original_sg_symbol_H-M C2/c
_cod_database_code 7000820

loop_
_symmetry_equiv_pos_as_xyz
'x, y, z'
'-x, y, -z+1/2'
'x+1/2, y+1/2, z'
'-x+1/2, y+1/2, -z+1/2'
'-x, -y, -z'
'x, -y, z-1/2'
'-x+1/2, -y+1/2, -z'
'x+1/2, -y+1/2, z-1/2'

loop_
_atom_site_label
_atom_site_type_symbol
_atom_site_fract_x
_atom_site_fract_y
_atom_site_fract_z
_atom_site_U_iso_or_equiv
_atom_site_adp_type
_atom_site_occupancy
_atom_site_symmetry_multiplicity
_atom_site_calc_flag
_atom_site_refinement_flags
_atom_site_disorder_assembly
_atom_site_disorder_group
Rh1 Rh 0.626388(8) 0.46474(3) 0.072819(16) 0.01668(13) Uani 1 1 d . . .
P1 P 0.58342(3) 0.37284(9) 0.00328(6) 0.0199(3) Uani 1 1 d . . .
Cl1 Cl 0.59405(3) 0.57910(9) 0.10659(6) 0.0253(3) Uani 1 1 d . . .
C1 C 0.65130(11) 0.3593(3) 0.0395(2) 0.0177(9) Uani 1 1 d . . .
N1 N 0.59908(9) 0.3364(3) -0.05402(18) 0.0209(8) Uani 1 1 d . . .
P2 P 0.66622(3) 0.56893(9) 0.08334(6) 0.0178(2) Uani 1 1 d . . .
N2 N 0.69131(9) 0.4944(3) 0.06354(19) 0.0207(8) Uani 1 1 d . . .
Cl2 Cl 0.64017(6) 0.0792(2) 0.82521(13) 0.0831(7) Uani 1 1 d . . .
P3 P 0.64939(3) 0.37709(9) 0.17644(6) 0.0188(3) Uani 1 1 d . . .
N3 N 0.65956(9) 0.2729(3) 0.14640(18) 0.0207(8) Uani 1 1 d . . .
Cl3 Cl 0.58528(6) 0.00020(17) 0.84565(10) 0.0699(6) Uani 1 1 d . . .
C3 C 0.5986(2) 0.0740(6) 0.7929(4) 0.074(3) Uani 1 1 d . . .
H3A H 0.5908 0.1403 0.7938 0.089 Uiso 1 1 calc R . .
Cl4 Cl 0.60052(5) 0.86121(16) 0.07531(11) 0.0664(5) Uani 1 1 d . . .
C4 C 0.57402(15) 0.7842(5) 0.0157(3) 0.0487(16) Uani 1 1 d . . .
H4A H 0.5798 0.7169 0.0303 0.058 Uiso 1 1 calc R . .
Cl5 Cl 0.58248(12) 0.0354(3) 0.71096(12) 0.1416(17) Uani 1 1 d . . .
Cl6 Cl 0.53485(5) 0.80405(19) 0.00747(16) 0.0896(8) Uani 1 1 d . . .
Cl7 Cl 0.57764(6) 0.80098(19) -0.06260(10) 0.0747(6) Uani 1 1 d . . .
C10 C 0.63224(11) 0.3502(3) -0.0357(2) 0.0201(9) Uani 1 1 d . . .
C11 C 0.63918(11) 0.3498(4) -0.0922(2) 0.0208(9) Uani 1 1 d . . .
C12 C 0.60920(12) 0.3340(3) -0.1489(2) 0.0212(9) Uani 1 1 d . . .
C13 C 0.58497(11) 0.3257(4) -0.1242(2) 0.0217(10) Uani 1 1 d . . .
C14 C 0.55354(12) 0.3091(4) -0.1666(2) 0.0319(12) Uani 1 1 d . . .
H14A H 0.5378 0.3018 -0.1496 0.038 Uiso 1 1 calc R . .
C15 C 0.54636(13) 0.3037(5) -0.2359(3) 0.0360(13) Uani 1 1 d . . .
H15A H 0.5253 0.2947 -0.2657 0.043 Uiso 1 1 calc R . .
C16 C 0.56998(13) 0.3116(4) -0.2612(2) 0.0320(12) Uani 1 1 d . . .
H16A H 0.5645 0.3076 -0.3076 0.038 Uiso 1 1 calc R . .
C17 C 0.60154(13) 0.3252(4) -0.2189(2) 0.0279(11) Uani 1 1 d . . .
H17A H 0.6173 0.3285 -0.2361 0.033 Uiso 1 1 calc R . .
C18 C 0.67020(12) 0.3594(4) -0.1007(2) 0.0300(12) Uani 1 1 d . . .
H18A H 0.6842 0.4017 -0.0663 0.045 Uiso 1 1 calc R . .
H18B H 0.6664 0.3863 -0.1444 0.045 Uiso 1 1 calc R . .
H18C H 0.6799 0.2965 -0.0967 0.045 Uiso 1 1 calc R . .
C20 C 0.68543(11) 0.3934(3) 0.0565(2) 0.0192(9) Uani 1 1 d . . .
C21 C 0.71228(11) 0.3468(4) 0.0592(2) 0.0211(9) Uani 1 1 d . . .
C22 C 0.73539(11) 0.4202(4) 0.0637(2) 0.0223(10) Uani 1 1 d . . .
C23 C 0.72180(11) 0.5115(4) 0.0646(2) 0.0221(10) Uani 1 1 d . . .
C24 C 0.73738(12) 0.5997(4) 0.0643(3) 0.0293(11) Uani 1 1 d . . .
H24A H 0.7280 0.6593 0.0656 0.035 Uiso 1 1 calc R . .
C25 C 0.76739(13) 0.5940(4) 0.0622(3) 0.0331(12) Uani 1 1 d . . .
H25A H 0.7783 0.6509 0.0611 0.040 Uiso 1 1 calc R . .
C26 C 0.78145(13) 0.5034(5) 0.0615(3) 0.0316(12) Uani 1 1 d . . .
H26A H 0.8015 0.5016 0.0599 0.038 Uiso 1 1 calc R . .
C27 C 0.76650(12) 0.4174(4) 0.0633(2) 0.0287(11) Uani 1 1 d . . .
H27A H 0.7766 0.3583 0.0641 0.034 Uiso 1 1 calc R . .
C28 C 0.71680(12) 0.2399(4) 0.0515(2) 0.0275(11) Uani 1 1 d . . .
H28A H 0.7157 0.2055 0.0894 0.041 Uiso 1 1 calc R . .
H28B H 0.7372 0.2292 0.0495 0.041 Uiso 1 1 calc R . .
H28C H 0.7003 0.2168 0.0105 0.041 Uiso 1 1 calc R . .
C30 C 0.65187(11) 0.2648(4) 0.0759(2) 0.0188(9) Uani 1 1 d . . .
C31 C 0.65144(12) 0.1692(4) 0.0597(2) 0.0233(10) Uani 1 1 d . . .
C32 C 0.66157(12) 0.1141(4) 0.1217(2) 0.0242(10) Uani 1 1 d . . .
C33 C 0.66719(12) 0.1800(3) 0.1746(2) 0.0222(10) Uani 1 1 d . . .
C34 C 0.68020(13) 0.1509(4) 0.2432(3) 0.0282(11) Uani 1 1 d . . .
H34A H 0.6843 0.1957 0.2780 0.034 Uiso 1 1 calc R . .
C35 C 0.68640(14) 0.0540(4) 0.2559(3) 0.0352(13) Uani 1 1 d . . .
H35A H 0.6951 0.0325 0.3004 0.042 Uiso 1 1 calc R . .
C36 C 0.68000(15) -0.0143(4) 0.2030(3) 0.0369(13) Uani 1 1 d . . .
H36A H 0.6843 -0.0799 0.2132 0.044 Uiso 1 1 calc R . .
C37 C 0.66746(14) 0.0156(4) 0.1364(3) 0.0319(12) Uani 1 1 d . . .
H37A H 0.6630 -0.0296 0.1017 0.038 Uiso 1 1 calc R . .
C38 C 0.64444(15) 0.1205(4) -0.0077(3) 0.0337(12) Uani 1 1 d . . .
H38A H 0.6358 0.1674 -0.0434 0.050 Uiso 1 1 calc R . .
H38B H 0.6293 0.0690 -0.0141 0.050 Uiso 1 1 calc R . .
H38C H 0.6638 0.0940 -0.0085 0.050 Uiso 1 1 calc R . .
C41 C 0.54791(11) 0.4410(4) -0.0469(2) 0.0245(10) Uani 1 1 d . . .
C42 C 0.55081(14) 0.5240(5) -0.0805(3) 0.0395(14) Uani 1 1 d . . .
H42A H 0.5710 0.5451 -0.0759 0.047 Uiso 1 1 calc R . .
C43 C 0.52377(15) 0.5769(5) -0.1214(3) 0.0481(16) Uani 1 1 d . . .
H43A H 0.5259 0.6310 -0.1453 0.058 Uiso 1 1 calc R . .
C44 C 0.49396(15) 0.5480(5) -0.1260(3) 0.0435(15) Uani 1 1 d . . .
H44A H 0.4761 0.5843 -0.1515 0.052 Uiso 1 1 calc R . .
C45 C 0.49069(14) 0.4664(5) -0.0932(3) 0.0398(14) Uani 1 1 d . . .
H45A H 0.4705 0.4463 -0.0975 0.048 Uiso 1 1 calc R . .
C46 C 0.51714(13) 0.4130(5) -0.0535(3) 0.0336(12) Uani 1 1 d . . .
H46A H 0.5146 0.3580 -0.0309 0.040 Uiso 1 1 calc R . .
C51 C 0.56745(11) 0.2614(4) 0.0227(2) 0.0244(10) Uani 1 1 d . . .
C52 C 0.56606(14) 0.1749(4) -0.0122(3) 0.0337(12) Uani 1 1 d . . .
H52A H 0.5738 0.1734 -0.0464 0.040 Uiso 1 1 calc R . .
C53 C 0.55335(16) 0.0913(5) 0.0032(3) 0.0459(15) Uani 1 1 d . . .
H53A H 0.5531 0.0337 -0.0197 0.055 Uiso 1 1 calc R . .
C54 C 0.54101(16) 0.0935(5) 0.0528(3) 0.0480(16) Uani 1 1 d . . .
H54A H 0.5319 0.0377 0.0623 0.058 Uiso 1 1 calc R . .
C55 C 0.54220(14) 0.1790(5) 0.0884(3) 0.0417(15) Uani 1 1 d . . .
H55A H 0.5340 0.1805 0.1218 0.050 Uiso 1 1 calc R . .
C56 C 0.55574(13) 0.2627(5) 0.0738(3) 0.0335(12) Uani 1 1 d . . .
H56A H 0.5570 0.3195 0.0982 0.040 Uiso 1 1 calc R . .
C61 C 0.68829(11) 0.6248(3) 0.1654(2) 0.0214(9) Uani 1 1 d . . .
C62 C 0.67018(12) 0.6827(4) 0.1904(2) 0.0244(10) Uani 1 1 d . . .
H62A H 0.6485 0.6911 0.1654 0.029 Uiso 1 1 calc R . .
C63 C 0.68482(13) 0.7275(4) 0.2526(2) 0.0267(11) Uani 1 1 d . . .
H63A H 0.6729 0.7661 0.2697 0.032 Uiso 1 1 calc R . .
C64 C 0.71743(14) 0.7149(4) 0.2897(3) 0.0344(12) Uani 1 1 d . . .
H64A H 0.7273 0.7471 0.3307 0.041 Uiso 1 1 calc R . .
C65 C 0.73505(14) 0.6554(5) 0.2664(3) 0.0364(13) Uani 1 1 d . . .
H65A H 0.7566 0.6452 0.2924 0.044 Uiso 1 1 calc R . .
C66 C 0.72062(12) 0.6099(4) 0.2035(2) 0.0262(10) Uani 1 1 d . . .
H66A H 0.7325 0.5700 0.1872 0.031 Uiso 1 1 calc R . .
C71 C 0.66083(11) 0.6681(4) 0.0228(2) 0.0208(9) Uani 1 1 d . . .
C72 C 0.66801(13) 0.7638(4) 0.0407(2) 0.0265(11) Uani 1 1 d . . .
H72A H 0.6746 0.7819 0.0858 0.032 Uiso 1 1 calc R . .
C73 C 0.66557(14) 0.8337(4) -0.0076(3) 0.0338(12) Uani 1 1 d . . .
H73A H 0.6703 0.8984 0.0051 0.041 Uiso 1 1 calc R . .
C74 C 0.65603(13) 0.8068(4) -0.0747(2) 0.0294(11) Uani 1 1 d . . .
H74A H 0.6541 0.8536 -0.1074 0.035 Uiso 1 1 calc R . .
C75 C 0.64929(13) 0.7101(4) -0.0934(2) 0.0298(11) Uani 1 1 d . . .
H75A H 0.6434 0.6917 -0.1383 0.036 Uiso 1 1 calc R . .
C76 C 0.65130(12) 0.6413(4) -0.0450(2) 0.0273(11) Uani 1 1 d . . .
H76A H 0.6463 0.5768 -0.0577 0.033 Uiso 1 1 calc R . .
C81 C 0.62136(11) 0.3472(4) 0.2157(2) 0.0217(10) Uani 1 1 d . . .
C82 C 0.61074(12) 0.2540(4) 0.2218(2) 0.0266(11) Uani 1 1 d . . .
H82A H 0.6188 0.2006 0.2069 0.032 Uiso 1 1 calc R . .
C83 C 0.58838(13) 0.2404(4) 0.2497(3) 0.0338(12) Uani 1 1 d . . .
H83A H 0.5815 0.1778 0.2535 0.041 Uiso 1 1 calc R . .
C84 C 0.57606(13) 0.3195(4) 0.2721(3) 0.0337(12) Uani 1 1 d . . .
H84A H 0.5609 0.3099 0.2907 0.040 Uiso 1 1 calc R . .
C85 C 0.58648(13) 0.4127(4) 0.2665(3) 0.0328(12) Uani 1 1 d . . .
H85A H 0.5785 0.4659 0.2817 0.039 Uiso 1 1 calc R . .
C86 C 0.60889(12) 0.4264(4) 0.2383(2) 0.0250(10) Uani 1 1 d . . .
H86A H 0.6157 0.4890 0.2344 0.030 Uiso 1 1 calc R . .
C91 C 0.68654(12) 0.4000(4) 0.2487(2) 0.0223(10) Uani 1 1 d . . .
C92 C 0.68833(14) 0.4349(4) 0.3112(3) 0.0335(12) Uani 1 1 d . . .
H92A H 0.6697 0.4520 0.3167 0.040 Uiso 1 1 calc R . .
C93 C 0.71759(14) 0.4443(5) 0.3653(3) 0.0442(16) Uani 1 1 d . . .
H93A H 0.7183 0.4668 0.4067 0.053 Uiso 1 1 calc R . .
C94 C 0.74527(15) 0.4208(5) 0.3585(3) 0.0444(15) Uani 1 1 d . . .
H94A H 0.7647 0.4274 0.3951 0.053 Uiso 1 1 calc R . .
C95 C 0.74446(14) 0.3874(5) 0.2973(3) 0.0391(14) Uani 1 1 d . . .
H95A H 0.7634 0.3717 0.2927 0.047 Uiso 1 1 calc R . .
C96 C 0.71570(12) 0.3771(4) 0.2428(3) 0.0308(12) Uani 1 1 d . . .
H96A H 0.7155 0.3548 0.2017 0.037 Uiso 1 1 calc R . .

loop_
_atom_site_aniso_label
_atom_site_aniso_U_11
_atom_site_aniso_U_22
_atom_site_aniso_U_33
_atom_site_aniso_U_23
_atom_site_aniso_U_13
_atom_site_aniso_U_12
Rh1 0.0165(2) 0.0181(2) 0.01616(19) -0.00026(13) 0.00717(14) 0.00071(14)
P1 0.0178(6) 0.0239(6) 0.0186(5) -0.0008(5) 0.0077(5) 0.0002(5)
Cl1 0.0259(6) 0.0258(6) 0.0278(6) 0.0001(5) 0.0143(5) 0.0060(5)
C1 0.021(2) 0.017(2) 0.017(2) -0.0021(17) 0.0091(18) 0.0009(18)
N1 0.021(2) 0.025(2) 0.0178(17) 0.0000(16) 0.0078(16) -0.0011(16)
P2 0.0175(6) 0.0179(6) 0.0186(5) -0.0007(4) 0.0078(5) 0.0004(4)
N2 0.0166(19) 0.024(2) 0.0245(19) 0.0006(17) 0.0111(16) -0.0003(16)
Cl2 0.0766(15) 0.1028(19) 0.0871(15) 0.0159(14) 0.0506(13) 0.0182(13)
P3 0.0210(6) 0.0191(6) 0.0172(5) -0.0004(4) 0.0085(5) 0.0002(5)
N3 0.025(2) 0.020(2) 0.0166(17) 0.0002(15) 0.0075(16) -0.0001(16)
Cl3 0.0953(16) 0.0634(12) 0.0511(10) -0.0057(9) 0.0285(11) -0.0222(12)
C3 0.113(8) 0.041(4) 0.049(4) 0.007(3) 0.012(5) -0.007(5)
Cl4 0.0504(11) 0.0643(12) 0.0748(12) -0.0151(10) 0.0139(9) 0.0071(9)
C4 0.039(4) 0.048(4) 0.060(4) 0.016(3) 0.020(3) 0.005(3)
Cl5 0.239(5) 0.117(3) 0.0439(12) -0.0031(13) 0.0285(19) -0.076(3)
Cl6 0.0431(11) 0.0734(15) 0.159(2) 0.0082(15) 0.0467(14) 0.0014(10)
Cl7 0.0792(14) 0.0861(16) 0.0579(11) 0.0108(11) 0.0258(11) -0.0158(12)
C10 0.021(2) 0.018(2) 0.022(2) -0.0019(18) 0.0087(19) -0.0004(18)
C11 0.023(2) 0.022(2) 0.018(2) -0.0008(18) 0.0081(19) 0.0009(19)
C12 0.028(3) 0.017(2) 0.019(2) 0.0009(18) 0.0094(19) 0.0014(19)
C13 0.024(2) 0.024(2) 0.016(2) -0.0013(18) 0.0074(19) -0.0016(19)
C14 0.024(3) 0.047(3) 0.023(2) -0.005(2) 0.007(2) -0.001(2)
C15 0.027(3) 0.050(4) 0.024(2) -0.003(2) 0.003(2) -0.004(3)
C16 0.036(3) 0.039(3) 0.018(2) 0.000(2) 0.007(2) 0.004(2)
C17 0.036(3) 0.028(3) 0.021(2) 0.003(2) 0.012(2) 0.006(2)
C18 0.021(3) 0.047(3) 0.022(2) 0.001(2) 0.009(2) -0.001(2)
C20 0.021(2) 0.022(2) 0.0156(19) 0.0008(17) 0.0074(18) 0.0033(18)
C21 0.018(2) 0.027(3) 0.0160(19) 0.0013(18) 0.0040(18) 0.0002(19)
C22 0.016(2) 0.034(3) 0.017(2) -0.0013(19) 0.0071(18) 0.004(2)
C23 0.013(2) 0.032(3) 0.021(2) -0.001(2) 0.0065(18) -0.0022(19)
C24 0.026(3) 0.031(3) 0.034(3) 0.003(2) 0.015(2) 0.001(2)
C25 0.025(3) 0.041(3) 0.035(3) 0.002(2) 0.013(2) -0.007(2)
C26 0.024(3) 0.046(3) 0.031(3) 0.000(2) 0.018(2) 0.001(2)
C27 0.024(3) 0.040(3) 0.021(2) -0.006(2) 0.007(2) 0.004(2)
C28 0.026(3) 0.029(3) 0.026(2) -0.003(2) 0.009(2) 0.008(2)
C30 0.017(2) 0.026(2) 0.0134(19) -0.0027(18) 0.0059(17) 0.0019(18)
C31 0.027(3) 0.021(2) 0.022(2) 0.0019(19) 0.010(2) 0.001(2)
C32 0.027(3) 0.021(2) 0.025(2) 0.0025(19) 0.010(2) -0.001(2)
C33 0.025(2) 0.017(2) 0.025(2) 0.0036(18) 0.009(2) 0.0038(19)
C34 0.033(3) 0.025(3) 0.027(2) 0.006(2) 0.012(2) -0.001(2)
C35 0.036(3) 0.036(3) 0.034(3) 0.017(2) 0.015(2) 0.006(2)
C36 0.051(4) 0.018(3) 0.047(3) 0.011(2) 0.026(3) 0.009(2)
C37 0.043(3) 0.021(3) 0.036(3) -0.001(2) 0.021(3) 0.004(2)
C38 0.047(3) 0.022(3) 0.030(3) -0.010(2) 0.012(3) 0.002(2)
C41 0.019(2) 0.031(3) 0.021(2) -0.002(2) 0.0044(19) 0.004(2)
C42 0.028(3) 0.044(4) 0.043(3) 0.010(3) 0.010(3) 0.006(3)
C43 0.031(3) 0.049(4) 0.052(4) 0.020(3) 0.003(3) 0.006(3)
C44 0.032(3) 0.054(4) 0.035(3) -0.002(3) 0.003(3) 0.016(3)
C45 0.025(3) 0.055(4) 0.039(3) -0.005(3) 0.011(2) 0.000(3)
C46 0.026(3) 0.042(3) 0.032(3) -0.003(2) 0.011(2) -0.001(2)
C51 0.019(2) 0.031(3) 0.023(2) 0.003(2) 0.0064(19) -0.004(2)
C52 0.035(3) 0.029(3) 0.038(3) -0.003(2) 0.016(2) -0.004(2)
C53 0.051(4) 0.028(3) 0.057(4) -0.001(3) 0.019(3) -0.010(3)
C54 0.040(4) 0.046(4) 0.049(4) 0.014(3) 0.008(3) -0.013(3)
C55 0.036(3) 0.056(4) 0.030(3) 0.009(3) 0.010(3) -0.015(3)
C56 0.028(3) 0.047(3) 0.026(2) 0.004(2) 0.011(2) -0.009(2)
C61 0.022(2) 0.020(2) 0.023(2) 0.0017(18) 0.0094(19) 0.0001(19)
C62 0.028(3) 0.025(3) 0.023(2) 0.000(2) 0.013(2) 0.001(2)
C63 0.035(3) 0.022(3) 0.026(2) 0.000(2) 0.015(2) 0.001(2)
C64 0.044(3) 0.035(3) 0.020(2) -0.009(2) 0.008(2) -0.011(3)
C65 0.028(3) 0.048(4) 0.027(3) -0.008(2) 0.005(2) -0.005(3)
C66 0.027(3) 0.028(3) 0.021(2) -0.005(2) 0.006(2) -0.002(2)
C71 0.019(2) 0.024(2) 0.021(2) 0.0034(18) 0.0084(18) 0.0009(18)
C72 0.034(3) 0.023(3) 0.024(2) 0.000(2) 0.013(2) -0.001(2)
C73 0.044(3) 0.021(3) 0.041(3) 0.002(2) 0.021(3) 0.000(2)
C74 0.035(3) 0.032(3) 0.025(2) 0.010(2) 0.015(2) 0.003(2)
C75 0.030(3) 0.038(3) 0.020(2) 0.003(2) 0.009(2) 0.000(2)
C76 0.031(3) 0.024(3) 0.025(2) -0.001(2) 0.009(2) -0.002(2)
C81 0.021(2) 0.027(3) 0.017(2) 0.0018(18) 0.0064(18) -0.001(2)
C82 0.022(2) 0.028(3) 0.028(2) -0.002(2) 0.008(2) 0.001(2)
C83 0.036(3) 0.037(3) 0.028(3) 0.007(2) 0.013(2) -0.009(2)
C84 0.028(3) 0.048(4) 0.029(3) 0.009(2) 0.016(2) 0.000(2)
C85 0.032(3) 0.042(3) 0.030(3) 0.007(2) 0.018(2) 0.011(2)
C86 0.024(3) 0.029(3) 0.023(2) 0.005(2) 0.010(2) 0.004(2)
C91 0.026(3) 0.020(2) 0.020(2) -0.0033(18) 0.0069(19) -0.0016(19)
C92 0.031(3) 0.041(3) 0.028(3) -0.010(2) 0.011(2) 0.001(2)
C93 0.032(3) 0.067(4) 0.025(3) -0.020(3) 0.002(2) 0.008(3)
C94 0.030(3) 0.056(4) 0.033(3) -0.013(3) -0.004(2) 0.000(3)
C95 0.025(3) 0.052(4) 0.038(3) -0.005(3) 0.010(2) 0.006(3)
C96 0.025(3) 0.043(3) 0.025(2) -0.003(2) 0.011(2) -0.002(2)

loop_
_atom_type_symbol
_atom_type_description
_atom_type_scat_dispersion_real
_atom_type_scat_dispersion_imag
_atom_type_scat_source
C C 0.0033 0.0016 'International Tables Vol C Tables 4.2.6.8 and 6.1.1.4'
H H 0.0000 0.0000 'International Tables Vol C Tables 4.2.6.8 and 6.1.1.4'
O O 0.0106 0.0060 'International Tables Vol C Tables 4.2.6.8 and 6.1.1.4'
N N 0.0061 0.0033 'International Tables Vol C Tables 4.2.6.8 and 6.1.1.4'
P P 0.1023 0.0942 'International Tables Vol C Tables 4.2.6.8 and 6.1.1.4'
Rh Rh -1.1178 0.9187 'International Tables Vol C Tables 4.2.6.8 and 6.1.1.4'
Cl Cl 0.1484 0.1585 'International Tables Vol C Tables 4.2.6.8 and 6.1.1.4'

loop_
_geom_angle_atom_site_label_1
_geom_angle_atom_site_label_2
_geom_angle_atom_site_label_3
_geom_angle
_geom_angle_site_symmetry_1
_geom_angle_site_symmetry_3
_geom_angle_publ_flag
C1 Rh1 P2 87.25(13) . . ?
C1 Rh1 P1 80.75(13) . . ?
P2 Rh1 P1 148.79(4) . . ?
C1 Rh1 P3 82.70(12) . . ?
P2 Rh1 P3 100.63(4) . . ?
P1 Rh1 P3 106.20(4) . . ?
C1 Rh1 Cl1 175.69(13) . . ?
P2 Rh1 Cl1 96.69(4) . . ?
P1 Rh1 Cl1 94.95(4) . . ?
P3 Rh1 Cl1 98.24(4) . . ?
N1 P1 C51 103.6(2) . . ?
N1 P1 C41 104.3(2) . . ?
C51 P1 C41 103.2(2) . . ?
N1 P1 Rh1 97.93(14) . . ?
C51 P1 Rh1 128.71(16) . . ?
C41 P1 Rh1 115.70(18) . . ?
C10 C1 C30 111.6(4) . . ?
C10 C1 C20 112.8(3) . . ?
C30 C1 C20 109.3(4) . . ?
C10 C1 Rh1 104.9(3) . . ?
C30 C1 Rh1 108.3(3) . . ?
C20 C1 Rh1 109.7(3) . . ?
C13 N1 C10 107.7(4) . . ?
C13 N1 P1 131.2(3) . . ?
C10 N1 P1 117.2(3) . . ?
N2 P2 C61 108.9(2) . . ?
N2 P2 C71 100.7(2) . . ?
C61 P2 C71 104.1(2) . . ?
N2 P2 Rh1 100.68(15) . . ?
C61 P2 Rh1 118.87(15) . . ?
C71 P2 Rh1 121.47(16) . . ?
C23 N2 C20 108.2(4) . . ?
C23 N2 P2 130.7(4) . . ?
C20 N2 P2 119.9(3) . . ?
N3 P3 C91 99.7(2) . . ?
N3 P3 C81 109.1(2) . . ?
C91 P3 C81 103.2(2) . . ?
N3 P3 Rh1 98.97(13) . . ?
C91 P3 Rh1 129.16(16) . . ?
C81 P3 Rh1 114.38(16) . . ?
C33 N3 C30 107.9(4) . . ?
C33 N3 P3 131.3(3) . . ?
C30 N3 P3 118.6(3) . . ?
Cl5 C3 Cl2 112.7(6) . . ?
Cl5 C3 Cl3 111.2(5) . . ?
Cl2 C3 Cl3 110.7(4) . . ?
Cl5 C3 H3A 107.4 . . ?
Cl2 C3 H3A 107.4 . . ?
Cl3 C3 H3A 107.4 . . ?
Cl4 C4 Cl6 111.6(4) . . ?
Cl4 C4 Cl7 109.1(4) . . ?
Cl6 C4 Cl7 110.8(4) . . ?
Cl4 C4 H4A 108.4 . . ?
Cl6 C4 H4A 108.4 . . ?
Cl7 C4 H4A 108.4 . . ?
C11 C10 N1 110.1(4) . . ?
C11 C10 C1 135.5(4) . . ?
N1 C10 C1 114.3(4) . . ?
C10 C11 C12 106.2(4) . . ?
C10 C11 C18 131.5(4) . . ?
C12 C11 C18 122.3(4) . . ?
C13 C12 C17 119.5(4) . . ?
C13 C12 C11 108.4(4) . . ?
C17 C12 C11 132.0(5) . . ?
C14 C13 N1 130.6(4) . . ?
C14 C13 C12 121.9(4) . . ?
N1 C13 C12 107.6(4) . . ?
C13 C14 C15 117.5(5) . . ?
C13 C14 H14A 121.2 . . ?
C15 C14 H14A 121.2 . . ?
C16 C15 C14 121.3(5) . . ?
C16 C15 H15A 119.3 . . ?
C14 C15 H15A 119.3 . . ?
C17 C16 C15 121.4(4) . . ?
C17 C16 H16A 119.3 . . ?
C15 C16 H16A 119.3 . . ?
C16 C17 C12 118.3(5) . . ?
C16 C17 H17A 120.8 . . ?
C12 C17 H17A 120.8 . . ?
C11 C18 H18A 109.5 . . ?
C11 C18 H18B 109.5 . . ?
H18A C18 H18B 109.5 . . ?
C11 C18 H18C 109.5 . . ?
H18A C18 H18C 109.5 . . ?
H18B C18 H18C 109.5 . . ?
C21 C20 N2 109.2(4) . . ?
C21 C20 C1 132.9(4) . . ?
N2 C20 C1 117.4(4) . . ?
C20 C21 C22 107.2(4) . . ?
C20 C21 C28 128.0(4) . . ?
C22 C21 C28 124.5(4) . . ?
C23 C22 C27 118.1(5) . . ?
C23 C22 C21 108.3(4) . . ?
C27 C22 C21 133.5(5) . . ?
N2 C23 C22 106.8(4) . . ?
N2 C23 C24 130.1(5) . . ?
C22 C23 C24 123.0(4) . . ?
C25 C24 C23 117.2(5) . . ?
C25 C24 H24A 121.4 . . ?
C23 C24 H24A 121.4 . . ?
C24 C25 C26 120.6(5) . . ?
C24 C25 H25A 119.7 . . ?
C26 C25 H25A 119.7 . . ?
C27 C26 C25 122.1(5) . . ?
C27 C26 H26A 119.0 . . ?
C25 C26 H26A 119.0 . . ?
C26 C27 C22 118.9(5) . . ?
C26 C27 H27A 120.5 . . ?
C22 C27 H27A 120.5 . . ?
C21 C28 H28A 109.5 . . ?
C21 C28 H28B 109.5 . . ?
H28A C28 H28B 109.5 . . ?
C21 C28 H28C 109.5 . . ?
H28A C28 H28C 109.5 . . ?
H28B C28 H28C 109.5 . . ?
C31 C30 N3 108.8(4) . . ?
C31 C30 C1 134.8(4) . . ?
N3 C30 C1 115.6(4) . . ?
C30 C31 C32 107.8(4) . . ?
C30 C31 C38 130.6(4) . . ?
C32 C31 C38 121.5(4) . . ?
C37 C32 C33 119.2(5) . . ?
C37 C32 C31 133.2(5) . . ?
C33 C32 C31 107.5(4) . . ?
N3 C33 C32 107.7(4) . . ?
N3 C33 C34 130.0(4) . . ?
C32 C33 C34 122.2(5) . . ?
C35 C34 C33 116.9(5) . . ?
C35 C34 H34A 121.5 . . ?
C33 C34 H34A 121.5 . . ?
C34 C35 C36 121.7(5) . . ?
C34 C35 H35A 119.2 . . ?
C36 C35 H35A 119.2 . . ?
C37 C36 C35 120.5(5) . . ?
C37 C36 H36A 119.7 . . ?
C35 C36 H36A 119.7 . . ?
C36 C37 C32 119.3(5) . . ?
C36 C37 H37A 120.3 . . ?
C32 C37 H37A 120.3 . . ?
C31 C38 H38A 109.5 . . ?
C31 C38 H38B 109.5 . . ?
H38A C38 H38B 109.5 . . ?
C31 C38 H38C 109.5 . . ?
H38A C38 H38C 109.5 . . ?
H38B C38 H38C 109.5 . . ?
C42 C41 C46 117.9(5) . . ?
C42 C41 P1 119.4(4) . . ?
C46 C41 P1 122.7(4) . . ?
C41 C42 C43 120.9(6) . . ?
C41 C42 H42A 119.5 . . ?
C43 C42 H42A 119.5 . . ?
C44 C43 C42 119.6(6) . . ?
C44 C43 H43A 120.2 . . ?
C42 C43 H43A 120.2 . . ?
C45 C44 C43 120.2(6) . . ?
C45 C44 H44A 119.9 . . ?
C43 C44 H44A 119.9 . . ?
C44 C45 C46 120.7(6) . . ?
C44 C45 H45A 119.7 . . ?
C46 C45 H45A 119.7 . . ?
C45 C46 C41 120.7(6) . . ?
C45 C46 H46A 119.7 . . ?
C41 C46 H46A 119.7 . . ?
C56 C51 C52 118.9(5) . . ?
C56 C51 P1 118.8(4) . . ?
C52 C51 P1 122.3(4) . . ?
C53 C52 C51 120.9(5) . . ?
C53 C52 H52A 119.5 . . ?
C51 C52 H52A 119.5 . . ?
C52 C53 C54 120.0(6) . . ?
C52 C53 H53A 120.0 . . ?
C54 C53 H53A 120.0 . . ?
C53 C54 C55 120.0(6) . . ?
C53 C54 H54A 120.0 . . ?
C55 C54 H54A 120.0 . . ?
C54 C55 C56 119.9(5) . . ?
C54 C55 H55A 120.1 . . ?
C56 C55 H55A 120.1 . . ?
C51 C56 C55 120.3(6) . . ?
C51 C56 H56A 119.9 . . ?
C55 C56 H56A 119.9 . . ?
C66 C61 C62 120.4(4) . . ?
C66 C61 P2 124.3(4) . . ?
C62 C61 P2 115.2(4) . . ?
C63 C62 C61 119.4(5) . . ?
C63 C62 H62A 120.3 . . ?
C61 C62 H62A 120.3 . . ?
C62 C63 C64 120.0(5) . . ?
C62 C63 H63A 120.0 . . ?
C64 C63 H63A 120.0 . . ?
C65 C64 C63 120.7(5) . . ?
C65 C64 H64A 119.6 . . ?
C63 C64 H64A 119.6 . . ?
C64 C65 C66 119.9(5) . . ?
C64 C65 H65A 120.1 . . ?
C66 C65 H65A 120.1 . . ?
C61 C66 C65 119.5(5) . . ?
C61 C66 H66A 120.3 . . ?
C65 C66 H66A 120.3 . . ?
C72 C71 C76 119.1(4) . . ?
C72 C71 P2 124.2(4) . . ?
C76 C71 P2 116.5(4) . . ?
C71 C72 C73 120.9(5) . . ?
C71 C72 H72A 119.5 . . ?
C73 C72 H72A 119.5 . . ?
C74 C73 C72 119.7(5) . . ?
C74 C73 H73A 120.2 . . ?
C72 C73 H73A 120.2 . . ?
C73 C74 C75 120.0(5) . . ?
C73 C74 H74A 120.0 . . ?
C75 C74 H74A 120.0 . . ?
C76 C75 C74 119.8(5) . . ?
C76 C75 H75A 120.1 . . ?
C74 C75 H75A 120.1 . . ?
C75 C76 C71 120.4(5) . . ?
C75 C76 H76A 119.8 . . ?
C71 C76 H76A 119.8 . . ?
C82 C81 C86 118.7(4) . . ?
C82 C81 P3 125.4(4) . . ?
C86 C81 P3 115.9(4) . . ?
C83 C82 C81 120.4(5) . . ?
C83 C82 H82A 119.8 . . ?
C81 C82 H82A 119.8 . . ?
C82 C83 C84 120.6(5) . . ?
C82 C83 H83A 119.7 . . ?
C84 C83 H83A 119.7 . . ?
C85 C84 C83 119.5(5) . . ?
C85 C84 H84A 120.2 . . ?
C83 C84 H84A 120.2 . . ?
C84 C85 C86 119.8(5) . . ?
C84 C85 H85A 120.1 . . ?
C86 C85 H85A 120.1 . . ?
C85 C86 C81 120.9(5) . . ?
C85 C86 H86A 119.5 . . ?
C81 C86 H86A 119.5 . . ?
C92 C91 C96 117.2(5) . . ?
C92 C91 P3 124.4(4) . . ?
C96 C91 P3 118.4(3) . . ?
C93 C92 C91 120.8(5) . . ?
C93 C92 H92A 119.6 . . ?
C91 C92 H92A 119.6 . . ?
C94 C93 C92 120.9(5) . . ?
C94 C93 H93A 119.6 . . ?
C92 C93 H93A 119.6 . . ?
C93 C94 C95 120.0(5) . . ?
C93 C94 H94A 120.0 . . ?
C95 C94 H94A 120.0 . . ?
C94 C95 C96 120.4(5) . . ?
C94 C95 H95A 119.8 . . ?
C96 C95 H95A 119.8 . . ?
C95 C96 C91 120.8(5) . . ?
C95 C96 H96A 119.6 . . ?
C91 C96 H96A 119.6 . . ?

loop_
_geom_bond_atom_site_label_1
_geom_bond_atom_site_label_2
_geom_bond_distance
_geom_bond_site_symmetry_2
_geom_bond_publ_flag
Rh1 C1 2.129(4) . ?
Rh1 P2 2.2521(12) . ?
Rh1 P1 2.3178(13) . ?
Rh1 P3 2.3836(12) . ?
Rh1 Cl1 2.4494(11) . ?
P1 N1 1.721(4) . ?
P1 C51 1.812(5) . ?
P1 C41 1.815(5) . ?
C1 C10 1.511(6) . ?
C1 C30 1.511(6) . ?
C1 C20 1.525(6) . ?
N1 C13 1.397(6) . ?
N1 C10 1.417(6) . ?
P2 N2 1.707(4) . ?
P2 C61 1.823(5) . ?
P2 C71 1.833(5) . ?
N2 C23 1.400(6) . ?
N2 C20 1.411(6) . ?
Cl2 C3 1.746(11) . ?
P3 N3 1.707(4) . ?
P3 C91 1.822(5) . ?
P3 C81 1.831(5) . ?
N3 C33 1.397(6) . ?
N3 C30 1.420(5) . ?
Cl3 C3 1.794(9) . ?
C3 Cl5 1.705(8) . ?
C3 H3A 0.9800 . ?
Cl4 C4 1.735(8) . ?
C4 Cl6 1.744(7) . ?
C4 Cl7 1.767(7) . ?
C4 H4A 0.9800 . ?
C10 C11 1.368(6) . ?
C11 C12 1.448(7) . ?
C11 C18 1.499(6) . ?
C12 C13 1.405(6) . ?
C12 C17 1.409(6) . ?
C13 C14 1.383(7) . ?
C14 C15 1.396(7) . ?
C14 H14A 0.9300 . ?
C15 C16 1.386(8) . ?
C15 H15A 0.9300 . ?
C16 C17 1.381(8) . ?
C16 H16A 0.9300 . ?
C17 H17A 0.9300 . ?
C18 H18A 0.9600 . ?
C18 H18B 0.9600 . ?
C18 H18C 0.9600 . ?
C20 C21 1.361(6) . ?
C21 C22 1.433(7) . ?
C21 C28 1.502(7) . ?
C22 C23 1.403(7) . ?
C22 C27 1.421(7) . ?
C23 C24 1.405(7) . ?
C24 C25 1.388(7) . ?
C24 H24A 0.9300 . ?
C25 C26 1.402(8) . ?
C25 H25A 0.9300 . ?
C26 C27 1.371(8) . ?
C26 H26A 0.9300 . ?
C27 H27A 0.9300 . ?
C28 H28A 0.9600 . ?
C28 H28B 0.9600 . ?
C28 H28C 0.9600 . ?
C30 C31 1.356(7) . ?
C31 C32 1.443(6) . ?
C31 C38 1.513(6) . ?
C32 C37 1.391(7) . ?
C32 C33 1.397(7) . ?
C33 C34 1.413(7) . ?
C34 C35 1.367(8) . ?
C34 H34A 0.9300 . ?
C35 C36 1.413(8) . ?
C35 H35A 0.9300 . ?
C36 C37 1.380(8) . ?
C36 H36A 0.9300 . ?
C37 H37A 0.9300 . ?
C38 H38A 0.9600 . ?
C38 H38B 0.9600 . ?
C38 H38C 0.9600 . ?
C41 C42 1.383(8) . ?
C41 C46 1.406(7) . ?
C42 C43 1.404(8) . ?
C42 H42A 0.9300 . ?
C43 C44 1.381(9) . ?
C43 H43A 0.9300 . ?
C44 C45 1.363(9) . ?
C44 H44A 0.9300 . ?
C45 C46 1.383(8) . ?
C45 H45A 0.9300 . ?
C46 H46A 0.9300 . ?
C51 C56 1.394(7) . ?
C51 C52 1.395(7) . ?
C52 C53 1.383(8) . ?
C52 H52A 0.9300 . ?
C53 C54 1.386(9) . ?
C53 H53A 0.9300 . ?
C54 C55 1.392(10) . ?
C54 H54A 0.9300 . ?
C55 C56 1.397(8) . ?
C55 H55A 0.9300 . ?
C56 H56A 0.9300 . ?
C61 C66 1.392(7) . ?
C61 C62 1.396(7) . ?
C62 C63 1.383(7) . ?
C62 H62A 0.9300 . ?
C63 C64 1.395(8) . ?
C63 H63A 0.9300 . ?
C64 C65 1.370(8) . ?
C64 H64A 0.9300 . ?
C65 C66 1.398(7) . ?
C65 H65A 0.9300 . ?
C66 H66A 0.9300 . ?
C71 C72 1.373(7) . ?
C71 C76 1.397(6) . ?
C72 C73 1.386(7) . ?
C72 H72A 0.9300 . ?
C73 C74 1.384(7) . ?
C73 H73A 0.9300 . ?
C74 C75 1.387(8) . ?
C74 H74A 0.9300 . ?
C75 C76 1.380(7) . ?
C75 H75A 0.9300 . ?
C76 H76A 0.9300 . ?
C81 C82 1.393(7) . ?
C81 C86 1.399(7) . ?
C82 C83 1.382(7) . ?
C82 H82A 0.9300 . ?
C83 C84 1.393(8) . ?
C83 H83A 0.9300 . ?
C84 C85 1.387(8) . ?
C84 H84A 0.9300 . ?
C85 C86 1.388(7) . ?
C85 H85A 0.9300 . ?
C86 H86A 0.9300 . ?
C91 C92 1.398(7) . ?
C91 C96 1.419(7) . ?
C92 C93 1.390(8) . ?
C92 H92A 0.9300 . ?
C93 C94 1.364(9) . ?
C93 H93A 0.9300 . ?
C94 C95 1.379(8) . ?
C94 H94A 0.9300 . ?
C95 C96 1.382(8) . ?
C95 H95A 0.9300 . ?
C96 H96A 0.9300 . ?

loop_
_geom_torsion_atom_site_label_1
_geom_torsion_atom_site_label_2
_geom_torsion_atom_site_label_3
_geom_torsion_atom_site_label_4
_geom_torsion
_geom_torsion_site_symmetry_1
_geom_torsion_site_symmetry_2
_geom_torsion_site_symmetry_3
_geom_torsion_site_symmetry_4
_geom_torsion_publ_flag
C1 Rh1 P1 N1 -30.68(18) . . . . ?
P2 Rh1 P1 N1 38.05(17) . . . . ?
P3 Rh1 P1 N1 -110.23(14) . . . . ?
Cl1 Rh1 P1 N1 149.70(14) . . . . ?
C1 Rh1 P1 C51 83.9(2) . . . . ?
P2 Rh1 P1 C51 152.6(2) . . . . ?
P3 Rh1 P1 C51 4.3(2) . . . . ?
Cl1 Rh1 P1 C51 -95.7(2) . . . . ?
C1 Rh1 P1 C41 -140.8(2) . . . . ?
P2 Rh1 P1 C41 -72.08(19) . . . . ?
P3 Rh1 P1 C41 139.64(17) . . . . ?
Cl1 Rh1 P1 C41 39.57(17) . . . . ?
P2 Rh1 C1 C10 -106.6(3) . . . . ?
P1 Rh1 C1 C10 44.5(3) . . . . ?
P3 Rh1 C1 C10 152.3(3) . . . . ?
Cl1 Rh1 C1 C10 49.5(17) . . . . ?
P2 Rh1 C1 C30 134.1(3) . . . . ?
P1 Rh1 C1 C30 -74.9(3) . . . . ?
P3 Rh1 C1 C30 33.0(3) . . . . ?
Cl1 Rh1 C1 C30 -69.8(17) . . . . ?
P2 Rh1 C1 C20 14.8(3) . . . . ?
P1 Rh1 C1 C20 165.9(3) . . . . ?
P3 Rh1 C1 C20 -86.3(3) . . . . ?
Cl1 Rh1 C1 C20 170.9(14) . . . . ?
C51 P1 N1 C13 85.9(5) . . . . ?
C41 P1 N1 C13 -21.8(5) . . . . ?
Rh1 P1 N1 C13 -141.0(4) . . . . ?
C51 P1 N1 C10 -119.2(4) . . . . ?
C41 P1 N1 C10 133.1(4) . . . . ?
Rh1 P1 N1 C10 13.9(4) . . . . ?
C1 Rh1 P2 N2 -3.82(18) . . . . ?
P1 Rh1 P2 N2 -70.87(17) . . . . ?
P3 Rh1 P2 N2 78.22(14) . . . . ?
Cl1 Rh1 P2 N2 177.94(14) . . . . ?
C1 Rh1 P2 C61 -122.5(2) . . . . ?
P1 Rh1 P2 C61 170.45(18) . . . . ?
P3 Rh1 P2 C61 -40.47(19) . . . . ?
Cl1 Rh1 P2 C61 59.25(18) . . . . ?
C1 Rh1 P2 C71 105.9(2) . . . . ?
P1 Rh1 P2 C71 38.8(2) . . . . ?
P3 Rh1 P2 C71 -172.08(18) . . . . ?
Cl1 Rh1 P2 C71 -72.36(18) . . . . ?
C61 P2 N2 C23 -49.5(5) . . . . ?
C71 P2 N2 C23 59.6(5) . . . . ?
Rh1 P2 N2 C23 -175.2(4) . . . . ?
C61 P2 N2 C20 116.5(4) . . . . ?
C71 P2 N2 C20 -134.4(4) . . . . ?
Rh1 P2 N2 C20 -9.2(4) . . . . ?
C1 Rh1 P3 N3 -17.03(19) . . . . ?
P2 Rh1 P3 N3 -102.82(14) . . . . ?
P1 Rh1 P3 N3 61.08(15) . . . . ?
Cl1 Rh1 P3 N3 158.72(14) . . . . ?
C1 Rh1 P3 C91 93.4(2) . . . . ?
P2 Rh1 P3 C91 7.6(2) . . . . ?
P1 Rh1 P3 C91 171.5(2) . . . . ?
Cl1 Rh1 P3 C91 -90.9(2) . . . . ?
C1 Rh1 P3 C81 -132.8(2) . . . . ?
P2 Rh1 P3 C81 141.39(18) . . . . ?
P1 Rh1 P3 C81 -54.71(18) . . . . ?
Cl1 Rh1 P3 C81 42.93(18) . . . . ?
C91 P3 N3 C33 64.9(5) . . . . ?
C81 P3 N3 C33 -42.8(5) . . . . ?
Rh1 P3 N3 C33 -162.6(4) . . . . ?
C91 P3 N3 C30 -134.1(4) . . . . ?
C81 P3 N3 C30 118.2(4) . . . . ?
Rh1 P3 N3 C30 -1.6(4) . . . . ?
C13 N1 C10 C11 0.8(5) . . . . ?
P1 N1 C10 C11 -159.5(3) . . . . ?
C13 N1 C10 C1 -177.8(4) . . . . ?
P1 N1 C10 C1 21.8(5) . . . . ?
C30 C1 C10 C11 -110.6(6) . . . . ?
C20 C1 C10 C11 12.9(8) . . . . ?
Rh1 C1 C10 C11 132.3(5) . . . . ?
C30 C1 C10 N1 67.6(5) . . . . ?
C20 C1 C10 N1 -168.9(4) . . . . ?
Rh1 C1 C10 N1 -49.5(4) . . . . ?
N1 C10 C11 C12 -0.6(5) . . . . ?
C1 C10 C11 C12 177.6(5) . . . . ?
N1 C10 C11 C18 -178.7(5) . . . . ?
C1 C10 C11 C18 -0.4(10) . . . . ?
C10 C11 C12 C13 0.2(5) . . . . ?
C18 C11 C12 C13 178.5(5) . . . . ?
C10 C11 C12 C17 -178.9(5) . . . . ?
C18 C11 C12 C17 -0.6(9) . . . . ?
C10 N1 C13 C14 178.8(5) . . . . ?
P1 N1 C13 C14 -24.5(8) . . . . ?
C10 N1 C13 C12 -0.7(5) . . . . ?
P1 N1 C13 C12 155.9(4) . . . . ?
C17 C12 C13 C14 0.0(8) . . . . ?
C11 C12 C13 C14 -179.3(5) . . . . ?
C17 C12 C13 N1 179.5(4) . . . . ?
C11 C12 C13 N1 0.3(5) . . . . ?
N1 C13 C14 C15 178.6(5) . . . . ?
C12 C13 C14 C15 -1.9(8) . . . . ?
C13 C14 C15 C16 2.0(9) . . . . ?
C14 C15 C16 C17 -0.1(9) . . . . ?
C15 C16 C17 C12 -1.9(8) . . . . ?
C13 C12 C17 C16 2.0(7) . . . . ?
C11 C12 C17 C16 -179.0(5) . . . . ?
C23 N2 C20 C21 5.4(5) . . . . ?
P2 N2 C20 C21 -163.5(3) . . . . ?
C23 N2 C20 C1 -167.6(4) . . . . ?
P2 N2 C20 C1 23.5(5) . . . . ?
C10 C1 C20 C21 -79.3(6) . . . . ?
C30 C1 C20 C21 45.5(6) . . . . ?
Rh1 C1 C20 C21 164.1(4) . . . . ?
C10 C1 C20 N2 91.6(5) . . . . ?
C30 C1 C20 N2 -143.6(4) . . . . ?
Rh1 C1 C20 N2 -24.9(5) . . . . ?
N2 C20 C21 C22 -3.8(5) . . . . ?
C1 C20 C21 C22 167.7(4) . . . . ?
N2 C20 C21 C28 -177.5(4) . . . . ?
C1 C20 C21 C28 -6.0(8) . . . . ?
C20 C21 C22 C23 0.9(5) . . . . ?
C28 C21 C22 C23 174.9(4) . . . . ?
C20 C21 C22 C27 -174.9(5) . . . . ?
C28 C21 C22 C27 -0.9(8) . . . . ?
C20 N2 C23 C22 -4.6(5) . . . . ?
P2 N2 C23 C22 162.6(3) . . . . ?
C20 N2 C23 C24 173.3(5) . . . . ?
P2 N2 C23 C24 -19.4(8) . . . . ?
C27 C22 C23 N2 178.9(4) . . . . ?
C21 C22 C23 N2 2.3(5) . . . . ?
C27 C22 C23 C24 0.7(7) . . . . ?
C21 C22 C23 C24 -175.8(4) . . . . ?
N2 C23 C24 C25 -176.8(5) . . . . ?
C22 C23 C24 C25 0.9(7) . . . . ?
C23 C24 C25 C26 -1.1(8) . . . . ?
C24 C25 C26 C27 -0.2(8) . . . . ?
C25 C26 C27 C22 1.9(8) . . . . ?
C23 C22 C27 C26 -2.1(7) . . . . ?
C21 C22 C27 C26 173.4(5) . . . . ?
C33 N3 C30 C31 6.2(5) . . . . ?
P3 N3 C30 C31 -158.9(3) . . . . ?
C33 N3 C30 C1 -164.7(4) . . . . ?
P3 N3 C30 C1 30.2(5) . . . . ?
C10 C1 C30 C31 32.2(7) . . . . ?
C20 C1 C30 C31 -93.2(6) . . . . ?
Rh1 C1 C30 C31 147.3(5) . . . . ?
C10 C1 C30 N3 -159.9(4) . . . . ?
C20 C1 C30 N3 74.6(5) . . . . ?
Rh1 C1 C30 N3 -44.9(4) . . . . ?
N3 C30 C31 C32 -4.7(5) . . . . ?
C1 C30 C31 C32 163.8(5) . . . . ?
N3 C30 C31 C38 179.5(5) . . . . ?
C1 C30 C31 C38 -12.1(10) . . . . ?
C30 C31 C32 C37 -175.5(6) . . . . ?
C38 C31 C32 C37 0.8(9) . . . . ?
C30 C31 C32 C33 1.5(6) . . . . ?
C38 C31 C32 C33 177.8(5) . . . . ?
C30 N3 C33 C32 -5.1(5) . . . . ?
P3 N3 C33 C32 157.4(4) . . . . ?
C30 N3 C33 C34 171.1(5) . . . . ?
P3 N3 C33 C34 -26.4(8) . . . . ?
C37 C32 C33 N3 179.8(5) . . . . ?
C31 C32 C33 N3 2.3(6) . . . . ?
C37 C32 C33 C34 3.2(8) . . . . ?
C31 C32 C33 C34 -174.2(5) . . . . ?
N3 C33 C34 C35 -177.4(5) . . . . ?
C32 C33 C34 C35 -1.7(8) . . . . ?
C33 C34 C35 C36 -0.3(8) . . . . ?
C34 C35 C36 C37 0.7(9) . . . . ?
C35 C36 C37 C32 0.9(9) . . . . ?
C33 C32 C37 C36 -2.7(8) . . . . ?
C31 C32 C37 C36 173.9(6) . . . . ?
N1 P1 C41 C42 -61.3(5) . . . . ?
C51 P1 C41 C42 -169.3(4) . . . . ?
Rh1 P1 C41 C42 45.0(5) . . . . ?
N1 P1 C41 C46 118.6(4) . . . . ?
C51 P1 C41 C46 10.6(5) . . . . ?
Rh1 P1 C41 C46 -135.1(4) . . . . ?
C46 C41 C42 C43 -1.8(9) . . . . ?
P1 C41 C42 C43 178.0(5) . . . . ?
C41 C42 C43 C44 2.7(10) . . . . ?
C42 C43 C44 C45 -2.7(10) . . . . ?
C43 C44 C45 C46 1.8(10) . . . . ?
C44 C45 C46 C41 -0.9(9) . . . . ?
C42 C41 C46 C45 0.9(8) . . . . ?
P1 C41 C46 C45 -178.9(4) . . . . ?
N1 P1 C51 C56 173.3(4) . . . . ?
C41 P1 C51 C56 -78.2(4) . . . . ?
Rh1 P1 C51 C56 61.2(5) . . . . ?
N1 P1 C51 C52 -7.7(5) . . . . ?
C41 P1 C51 C52 100.9(5) . . . . ?
Rh1 P1 C51 C52 -119.7(4) . . . . ?
C56 C51 C52 C53 -0.1(8) . . . . ?
P1 C51 C52 C53 -179.1(5) . . . . ?
C51 C52 C53 C54 1.7(10) . . . . ?
C52 C53 C54 C55 -1.8(10) . . . . ?
C53 C54 C55 C56 0.2(10) . . . . ?
C52 C51 C56 C55 -1.4(8) . . . . ?
P1 C51 C56 C55 177.6(4) . . . . ?
C54 C55 C56 C51 1.4(9) . . . . ?
N2 P2 C61 C66 1.8(5) . . . . ?
C71 P2 C61 C66 -105.0(4) . . . . ?
Rh1 P2 C61 C66 116.2(4) . . . . ?
N2 P2 C61 C62 -175.8(3) . . . . ?
C71 P2 C61 C62 77.4(4) . . . . ?
Rh1 P2 C61 C62 -61.4(4) . . . . ?
C66 C61 C62 C63 1.8(7) . . . . ?
P2 C61 C62 C63 179.5(4) . . . . ?
C61 C62 C63 C64 0.2(7) . . . . ?
C62 C63 C64 C65 -2.4(8) . . . . ?
C63 C64 C65 C66 2.7(9) . . . . ?
C62 C61 C66 C65 -1.6(8) . . . . ?
P2 C61 C66 C65 -179.0(4) . . . . ?
C64 C65 C66 C61 -0.7(8) . . . . ?
N2 P2 C71 C72 -121.9(4) . . . . ?
C61 P2 C71 C72 -9.2(5) . . . . ?
Rh1 P2 C71 C72 128.4(4) . . . . ?
N2 P2 C71 C76 52.6(4) . . . . ?
C61 P2 C71 C76 165.3(4) . . . . ?
Rh1 P2 C71 C76 -57.1(4) . . . . ?
C76 C71 C72 C73 0.7(8) . . . . ?
P2 C71 C72 C73 175.1(4) . . . . ?
C71 C72 C73 C74 -0.6(8) . . . . ?
C72 C73 C74 C75 -0.7(8) . . . . ?
C73 C74 C75 C76 1.7(8) . . . . ?
C74 C75 C76 C71 -1.6(8) . . . . ?
C72 C71 C76 C75 0.3(8) . . . . ?
P2 C71 C76 C75 -174.5(4) . . . . ?
N3 P3 C81 C82 1.6(5) . . . . ?
C91 P3 C81 C82 -103.7(4) . . . . ?
Rh1 P3 C81 C82 111.4(4) . . . . ?
N3 P3 C81 C86 -175.3(3) . . . . ?
C91 P3 C81 C86 79.4(4) . . . . ?
Rh1 P3 C81 C86 -65.6(4) . . . . ?
C86 C81 C82 C83 -0.1(7) . . . . ?
P3 C81 C82 C83 -177.0(4) . . . . ?
C81 C82 C83 C84 0.1(8) . . . . ?
C82 C83 C84 C85 -0.2(8) . . . . ?
C83 C84 C85 C86 0.4(8) . . . . ?
C84 C85 C86 C81 -0.5(8) . . . . ?
C82 C81 C86 C85 0.3(7) . . . . ?
P3 C81 C86 C85 177.5(4) . . . . ?
N3 P3 C91 C92 -141.0(5) . . . . ?
C81 P3 C91 C92 -28.6(5) . . . . ?
Rh1 P3 C91 C92 108.9(4) . . . . ?
N3 P3 C91 C96 35.9(4) . . . . ?
C81 P3 C91 C96 148.3(4) . . . . ?
Rh1 P3 C91 C96 -74.1(5) . . . . ?
C96 C91 C92 C93 -1.4(9) . . . . ?
P3 C91 C92 C93 175.6(5) . . . . ?
C91 C92 C93 C94 0.8(10) . . . . ?
C92 C93 C94 C95 0.0(11) . . . . ?
C93 C94 C95 C96 -0.2(11) . . . . ?
C94 C95 C96 C91 -0.4(10) . . . . ?
C92 C91 C96 C95 1.2(8) . . . . ?
P3 C91 C96 C95 -176.0(5) . . . . ?
